data_7019017
loop_
_publ_author_name
'Tang, Xiao-Yan'
'Yuan, Rong-Xin'
'Chen, Jin-Xiang'
'Zhao, Wei'
'Zheng, Ai-Xia'
'Yu, Miao'
'Li, Hong-Xi'
'Ren, Zhi-Gang'
'Lang, Jian-Ping'

_publ_section_title
;
 Group 12 metal zwitterionic thiolate compounds: preparation and
 structural characterization.
;
_journal_issue 20
_journal_name_full 'Dalton transactions (Cambridge, England : 2003)'
_journal_page_first 6162
_journal_page_last 6172
_journal_paper_doi 10.1039/c2dt30313b
_journal_volume 41
_journal_year 2012
_chemical_formula_moiety 'C36 H52 Cd N4 S4, 2(F6 P), H2 O'
_chemical_formula_sum 'C36 H54 Cd F12 N4 O P2 S4'
_chemical_formula_weight 1089.46
_chemical_name_common
;
Tetrakis(4-(trimethylammonio)benzenethiolate)-cadmium(ii)
dihexafluorophosphate hydrate
;
_chemical_name_systematic
;
Tetrakis(4-(trimethylammonio)benzenethiolate)-cadmium(II)
dihexafluorophosphate hydrate

;
_space_group_IT_number 33
_symmetry_cell_setting orthorhombic
_symmetry_space_group_name_Hall 'P 2c -2n'
_symmetry_space_group_name_H-M 'P n a 21'
_atom_sites_solution_hydrogens geom
_atom_sites_solution_primary direct
_atom_sites_solution_secondary difmap
_audit_creation_method SHELXL-97
_cell_angle_alpha 90.00
_cell_angle_beta 90.00
_cell_angle_gamma 90.00
_cell_formula_units_Z 4
_cell_length_a 13.984(3)
_cell_length_b 34.339(7)
_cell_length_c 10.048(2)
_cell_measurement_reflns_used 15754
_cell_measurement_temperature 153(2)
_cell_measurement_theta_max 25.3
_cell_measurement_theta_min 3.1
_cell_volume 4825.0(17)
_computing_cell_refinement CrystalClear
_computing_data_collection CrystalClear
_computing_data_reduction CrystalStructure
_computing_molecular_graphics 'Shelxl-97 (Sheldrick, 1997)'
_computing_publication_material 'Shelxl-97 (Sheldrick, 1997)'
_computing_structure_refinement 'SHELXL-97 (Sheldrick, 1997)'
_computing_structure_solution 'SHELXS-97 (Sheldrick, 1990)'
_diffrn_ambient_temperature 153(2)
_diffrn_measured_fraction_theta_full 0.995
_diffrn_measured_fraction_theta_max 0.995
_diffrn_measurement_device_type 'Rigaku Mercury'
_diffrn_measurement_method \w
_diffrn_radiation_monochromator graphite
_diffrn_radiation_source 'fine-focus sealed tube'
_diffrn_radiation_type MoK\a
_diffrn_radiation_wavelength 0.71073
_diffrn_reflns_av_R_equivalents 0.0498
_diffrn_reflns_av_sigmaI/netI 0.0413
_diffrn_reflns_limit_h_max 16
_diffrn_reflns_limit_h_min -16
_diffrn_reflns_limit_k_max 37
_diffrn_reflns_limit_k_min -41
_diffrn_reflns_limit_l_max 12
_diffrn_reflns_limit_l_min -11
_diffrn_reflns_number 41607
_diffrn_reflns_theta_full 25.35
_diffrn_reflns_theta_max 25.35
_diffrn_reflns_theta_min 3.07
_diffrn_standards_decay_% 0
_diffrn_standards_interval_count 0
_diffrn_standards_interval_time 0
_diffrn_standards_number 0
_exptl_absorpt_coefficient_mu 0.771
_exptl_absorpt_correction_T_max 0.9131
_exptl_absorpt_correction_T_min 0.6632
_exptl_absorpt_correction_type multi-scan
_exptl_absorpt_process_details 'Jacobson, R. (1998) Private communication.'
_exptl_crystal_colour colorless
_exptl_crystal_density_diffrn 1.500
_exptl_crystal_density_method 'not measured'
_exptl_crystal_description block
_exptl_crystal_F_000 2224
_exptl_crystal_size_max 0.58
_exptl_crystal_size_mid 0.27
_exptl_crystal_size_min 0.12
_refine_diff_density_max 1.259
_refine_diff_density_min -0.759
_refine_diff_density_rms 0.085
_refine_ls_abs_structure_details 'Flack H D (1983), Acta Cryst. A39, 876-881, 3912, Friedel pairs'
_refine_ls_abs_structure_Flack 0.03(3)
_refine_ls_extinction_method none
_refine_ls_goodness_of_fit_ref 1.112
_refine_ls_hydrogen_treatment mixed
_refine_ls_matrix_type full
_refine_ls_number_parameters 574
_refine_ls_number_reflns 8681
_refine_ls_number_restraints 20
_refine_ls_restrained_S_all 1.111
_refine_ls_R_factor_all 0.0620
_refine_ls_R_factor_gt 0.0573
_refine_ls_shift/su_max 0.001
_refine_ls_shift/su_mean 0.000
_refine_ls_structure_factor_coef Fsqd
_refine_ls_weighting_details 'calc w=1/[\s^2^(Fo^2^)+(0.0501P)^2^+12.5961P] where P=(Fo^2^+2Fc^2^)/3'
_refine_ls_weighting_scheme calc
_refine_ls_wR_factor_gt 0.1278
_refine_ls_wR_factor_ref 0.1304
_reflns_number_gt 8142
_reflns_number_total 8681
_reflns_threshold_expression >2sigma(I)
_cod_data_source_file c2dt30313b.txt
_cod_data_source_block 4
_cod_database_code 7019017

loop_
_symmetry_equiv_pos_as_xyz
'x, y, z'
'-x, -y, z+1/2'
'x+1/2, -y+1/2, z'
'-x+1/2, y+1/2, z+1/2'

loop_
_atom_site_label
_atom_site_type_symbol
_atom_site_fract_x
_atom_site_fract_y
_atom_site_fract_z
_atom_site_U_iso_or_equiv
_atom_site_adp_type
_atom_site_occupancy
_atom_site_symmetry_multiplicity
_atom_site_calc_flag
_atom_site_refinement_flags
Cd1 Cd 0.50633(3) 0.109105(13) 0.34179(6) 0.03256(12) Uani 1 1 d .
S1 S 0.57108(12) 0.04264(5) 0.2889(2) 0.0482(5) Uani 1 1 d .
S2 S 0.60051(12) 0.14866(6) 0.51115(18) 0.0427(4) Uani 1 1 d .
S3 S 0.51818(11) 0.14248(4) 0.11376(16) 0.0301(3) Uani 1 1 d .
S4 S 0.33631(12) 0.12099(8) 0.4188(2) 0.0560(6) Uani 1 1 d .
P1 P 0.98349(12) 0.00187(6) 0.13706(18) 0.0367(4) Uani 1 1 d .
P2 P 0.51138(14) 0.33163(6) -0.0532(2) 0.0438(5) Uani 1 1 d .
O1 O 0.4260(16) 0.7529(4) 0.0423(12) 0.117(8) Uani 0.50 1 d PD
H37 H 0.381(5) 0.748(4) 0.092(11) 0.025 Uiso 0.50 1 d PD
H38 H 0.410(8) 0.771(3) -0.006(11) 0.050 Uiso 0.50 1 d PD
O2 O 0.2165(13) 0.7168(4) 0.0617(18) 0.097(5) Uani 0.50 1 d PD
H39 H 0.170(7) 0.725(5) 0.103(10) 0.045 Uiso 0.50 1 d PD
H40 H 0.247(7) 0.703(3) 0.113(9) 0.028 Uiso 0.50 1 d PD
F1 F 0.9095(3) 0.02461(15) 0.2307(5) 0.0597(12) Uani 1 1 d .
F2 F 0.9984(3) 0.03985(14) 0.0479(5) 0.0577(12) Uani 1 1 d .
F3 F 1.0560(3) -0.02232(14) 0.0464(5) 0.0531(11) Uani 1 1 d .
F4 F 0.8954(3) -0.01035(12) 0.0447(4) 0.0461(10) Uani 1 1 d .
F5 F 1.0714(3) 0.01464(13) 0.2301(4) 0.0477(10) Uani 1 1 d .
F6 F 0.9674(3) -0.03601(13) 0.2264(5) 0.0548(12) Uani 1 1 d .
F7 F 0.6073(3) 0.33358(16) 0.0296(6) 0.0720(15) Uani 1 1 d .
F8 F 0.5366(5) 0.37039(14) -0.1282(5) 0.0778(16) Uani 1 1 d .
F9 F 0.4846(3) 0.29323(14) 0.0233(6) 0.0711(15) Uani 1 1 d .
F10 F 0.4580(4) 0.35614(14) 0.0596(5) 0.0631(13) Uani 1 1 d .
F11 F 0.5637(4) 0.30706(15) -0.1647(7) 0.0843(16) Uani 1 1 d .
F12 F 0.4140(4) 0.32881(17) -0.1333(6) 0.0917(19) Uani 1 1 d .
N1 N 0.2608(3) -0.07819(15) 0.3775(5) 0.0317(13) Uani 1 1 d .
N2 N 1.0276(4) 0.13127(19) 0.4300(5) 0.0382(14) Uani 1 1 d .
N3 N 0.2214(4) 0.27064(16) 0.1210(6) 0.0392(14) Uani 1 1 d .
N4 N 0.2872(3) 0.05783(15) 0.9766(5) 0.0274(11) Uani 1 1 d .
C1 C 0.4786(4) 0.00840(17) 0.3107(6) 0.0326(16) Uani 1 1 d .
C2 C 0.4053(6) 0.0145(2) 0.3997(7) 0.051(2) Uani 1 1 d .
H2 H 0.4023 0.0384 0.4474 0.061 Uiso 1 1 calc R
C3 C 0.3355(6) -0.0138(2) 0.4210(8) 0.055(2) Uani 1 1 d .
H3 H 0.2859 -0.0092 0.4837 0.067 Uiso 1 1 calc R
C4 C 0.3380(4) -0.04815(17) 0.3520(7) 0.0297(12) Uani 1 1 d .
C5 C 0.4071(5) -0.0540(2) 0.2595(8) 0.0446(18) Uani 1 1 d .
H5 H 0.4077 -0.0770 0.2069 0.053 Uiso 1 1 calc R
C6 C 0.4775(5) -0.0254(2) 0.2429(9) 0.0477(19) Uani 1 1 d .
H6 H 0.5272 -0.0302 0.1805 0.057 Uiso 1 1 calc R
C7 C 0.1726(5) -0.0670(3) 0.3019(10) 0.070(3) Uani 1 1 d U
H7A H 0.1189 -0.0832 0.3309 0.105 Uiso 1 1 calc R
H7B H 0.1835 -0.0708 0.2065 0.105 Uiso 1 1 calc R
H7C H 0.1577 -0.0395 0.3190 0.105 Uiso 1 1 calc R
C8 C 0.2914(5) -0.11727(18) 0.3362(9) 0.0456(16) Uani 1 1 d .
H8A H 0.2405 -0.1360 0.3554 0.068 Uiso 1 1 calc R
H8B H 0.3493 -0.1246 0.3852 0.068 Uiso 1 1 calc R
H8C H 0.3049 -0.1173 0.2405 0.068 Uiso 1 1 calc R
C9 C 0.2367(6) -0.0806(2) 0.5218(8) 0.049(2) Uani 1 1 d .
H9A H 0.2955 -0.0842 0.5735 0.074 Uiso 1 1 calc R
H9B H 0.1938 -0.1027 0.5371 0.074 Uiso 1 1 calc R
H9C H 0.2051 -0.0564 0.5496 0.074 Uiso 1 1 calc R
C10 C 0.7232(4) 0.1425(2) 0.4809(6) 0.0340(15) Uani 1 1 d .
C11 C 0.7874(5) 0.1711(3) 0.5310(8) 0.0477(19) Uani 1 1 d .
H11 H 0.7632 0.1932 0.5764 0.057 Uiso 1 1 calc R
C12 C 0.8853(5) 0.1666(2) 0.5139(8) 0.0481(19) Uani 1 1 d .
H12 H 0.9278 0.1855 0.5497 0.058 Uiso 1 1 calc R
C13 C 0.9211(4) 0.1351(2) 0.4455(6) 0.0368(16) Uani 1 1 d .
C14 C 0.8600(5) 0.1067(2) 0.3948(7) 0.0375(16) Uani 1 1 d .
H14 H 0.8848 0.0845 0.3499 0.045 Uiso 1 1 calc R
C15 C 0.7622(5) 0.1114(2) 0.4115(7) 0.0368(15) Uani 1 1 d .
H15 H 0.7203 0.0926 0.3738 0.044 Uiso 1 1 calc R
C16 C 1.0670(5) 0.1664(2) 0.3639(8) 0.0456(18) Uani 1 1 d .
H16A H 1.0444 0.1674 0.2716 0.068 Uiso 1 1 calc R
H16B H 1.1370 0.1652 0.3649 0.068 Uiso 1 1 calc R
H16C H 1.0457 0.1897 0.4114 0.068 Uiso 1 1 calc R
C17 C 1.0569(4) 0.0960(2) 0.3547(8) 0.0418(16) Uani 1 1 d .
H17A H 1.0318 0.0974 0.2638 0.063 Uiso 1 1 calc R
H17B H 1.0313 0.0727 0.3989 0.063 Uiso 1 1 calc R
H17C H 1.1268 0.0944 0.3520 0.063 Uiso 1 1 calc R
C18 C 1.0715(5) 0.1287(3) 0.5677(7) 0.054(2) Uani 1 1 d .
H18A H 1.1413 0.1294 0.5604 0.081 Uiso 1 1 calc R
H18B H 1.0518 0.1043 0.6102 0.081 Uiso 1 1 calc R
H18C H 1.0496 0.1508 0.6216 0.081 Uiso 1 1 calc R
C19 C 0.4332(5) 0.18024(16) 0.1180(6) 0.0300(14) Uani 1 1 d .
C20 C 0.3906(6) 0.1921(2) 0.0004(8) 0.0498(19) Uani 1 1 d .
H20 H 0.4095 0.1805 -0.0812 0.060 Uiso 1 1 calc R
C21 C 0.3203(6) 0.2211(2) 0.0000(8) 0.054(2) Uani 1 1 d .
H21 H 0.2896 0.2282 -0.0808 0.065 Uiso 1 1 calc R
C22 C 0.2955(5) 0.23925(19) 0.1179(7) 0.0332(14) Uani 1 1 d .
C23 C 0.3388(5) 0.2291(2) 0.2307(7) 0.0418(17) Uani 1 1 d .
H23 H 0.3230 0.2422 0.3109 0.050 Uiso 1 1 calc R
C24 C 0.4068(5) 0.1995(2) 0.2328(7) 0.0418(16) Uani 1 1 d .
H24 H 0.4356 0.1924 0.3149 0.050 Uiso 1 1 calc R
C25 C 0.1764(6) 0.2788(2) -0.0128(8) 0.0506(19) Uani 1 1 d .
H25A H 0.1479 0.2548 -0.0478 0.076 Uiso 1 1 calc R
H25B H 0.2255 0.2881 -0.0747 0.076 Uiso 1 1 calc R
H25C H 0.1267 0.2987 -0.0028 0.076 Uiso 1 1 calc R
C26 C 0.1414(5) 0.2599(2) 0.2131(9) 0.054(2) Uani 1 1 d .
H26A H 0.1674 0.2464 0.2911 0.081 Uiso 1 1 calc R
H26B H 0.0965 0.2427 0.1668 0.081 Uiso 1 1 calc R
H26C H 0.1081 0.2836 0.2418 0.081 Uiso 1 1 calc R
C27 C 0.2649(5) 0.3083(2) 0.1665(9) 0.048(2) Uani 1 1 d .
H27A H 0.3209 0.3144 0.1116 0.072 Uiso 1 1 calc R
H27B H 0.2845 0.3060 0.2598 0.072 Uiso 1 1 calc R
H27C H 0.2178 0.3293 0.1579 0.072 Uiso 1 1 calc R
C28 C 0.3307(4) 0.1002(2) 0.5793(7) 0.0380(17) Uani 1 1 d .
C29 C 0.2692(4) 0.0699(2) 0.6073(7) 0.0425(18) Uani 1 1 d .
H29 H 0.2337 0.0588 0.5361 0.051 Uiso 1 1 calc R
C30 C 0.2565(5) 0.0548(2) 0.7325(7) 0.0356(15) Uani 1 1 d .
H30 H 0.2146 0.0335 0.7467 0.043 Uiso 1 1 calc R
C31 C 0.3048(3) 0.07104(16) 0.8362(7) 0.0245(11) Uani 1 1 d .
C32 C 0.3684(4) 0.10128(18) 0.8135(7) 0.0335(15) Uani 1 1 d .
H32 H 0.4035 0.1122 0.8853 0.040 Uiso 1 1 calc R
C33 C 0.3805(5) 0.1156(2) 0.6857(6) 0.0355(15) Uani 1 1 d .
H33 H 0.4239 0.1364 0.6709 0.043 Uiso 1 1 calc R
C34 C 0.3791(5) 0.0507(2) 1.0457(8) 0.0490(19) Uani 1 1 d .
H34A H 0.4179 0.0745 1.0438 0.074 Uiso 1 1 calc R
H34B H 0.4136 0.0296 1.0006 0.074 Uiso 1 1 calc R
H34C H 0.3666 0.0433 1.1382 0.074 Uiso 1 1 calc R
C35 C 0.2339(8) 0.0888(3) 1.0503(9) 0.080(3) Uani 1 1 d .
H35A H 0.1733 0.0941 1.0049 0.119 Uiso 1 1 calc R
H35B H 0.2725 0.1126 1.0530 0.119 Uiso 1 1 calc R
H35C H 0.2211 0.0800 1.1413 0.119 Uiso 1 1 calc R
C36 C 0.2305(6) 0.0209(3) 0.9813(8) 0.062(2) Uani 1 1 d .
H36A H 0.2599 0.0016 0.9225 0.092 Uiso 1 1 calc R
H36B H 0.1649 0.0261 0.9518 0.092 Uiso 1 1 calc R
H36C H 0.2295 0.0109 1.0727 0.092 Uiso 1 1 calc R

loop_
_atom_site_aniso_label
_atom_site_aniso_U_11
_atom_site_aniso_U_22
_atom_site_aniso_U_33
_atom_site_aniso_U_23
_atom_site_aniso_U_13
_atom_site_aniso_U_12
Cd1 0.01823(18) 0.0445(2) 0.0349(2) 0.0130(2) -0.0009(2) -0.00197(18)
S1 0.0216(8) 0.0379(9) 0.0852(14) 0.0200(9) -0.0007(8) -0.0005(7)
S2 0.0226(8) 0.0680(12) 0.0375(9) -0.0050(9) -0.0010(7) 0.0071(8)
S3 0.0304(8) 0.0279(7) 0.0321(8) 0.0048(6) 0.0037(7) 0.0009(6)
S4 0.0224(8) 0.1032(17) 0.0425(10) 0.0360(11) 0.0047(8) 0.0063(9)
P1 0.0255(9) 0.0462(10) 0.0385(10) 0.0005(9) 0.0013(7) -0.0023(7)
P2 0.0440(11) 0.0431(10) 0.0444(11) 0.0076(9) -0.0022(9) 0.0069(8)
O1 0.27(2) 0.046(7) 0.034(7) 0.006(6) 0.014(10) 0.070(12)
O2 0.122(15) 0.061(9) 0.108(13) 0.035(9) 0.001(11) 0.012(9)
F1 0.037(2) 0.080(3) 0.063(3) -0.013(3) 0.001(2) 0.008(2)
F2 0.049(3) 0.058(3) 0.066(3) 0.020(2) -0.008(2) -0.015(2)
F3 0.029(2) 0.067(3) 0.063(3) -0.011(2) 0.010(2) -0.006(2)
F4 0.0298(19) 0.061(3) 0.048(2) 0.004(2) -0.0033(18) -0.0072(18)
F5 0.035(2) 0.058(3) 0.050(2) -0.006(2) -0.0094(19) -0.0064(19)
F6 0.037(2) 0.060(3) 0.067(3) 0.020(2) -0.001(2) -0.006(2)
F7 0.047(3) 0.085(4) 0.085(4) 0.025(3) -0.011(3) -0.008(3)
F8 0.124(5) 0.055(3) 0.055(3) 0.021(2) 0.011(3) 0.004(3)
F9 0.052(3) 0.048(3) 0.113(5) 0.023(3) 0.014(3) 0.001(2)
F10 0.072(3) 0.063(3) 0.055(3) 0.000(2) 0.003(3) 0.013(3)
F11 0.103(4) 0.069(3) 0.080(4) -0.010(3) 0.030(4) 0.023(3)
F12 0.082(4) 0.099(4) 0.094(5) -0.021(4) -0.047(3) 0.026(3)
N1 0.025(3) 0.032(3) 0.037(3) 0.006(2) -0.004(2) -0.008(2)
N2 0.021(3) 0.066(4) 0.027(3) -0.001(3) 0.001(2) -0.004(3)
N3 0.028(3) 0.033(3) 0.057(4) 0.007(3) -0.001(3) 0.002(2)
N4 0.024(3) 0.033(3) 0.024(3) 0.001(2) 0.005(2) 0.003(2)
C1 0.024(3) 0.029(3) 0.044(4) 0.018(3) -0.010(3) 0.005(2)
C2 0.069(5) 0.053(5) 0.030(4) -0.013(3) 0.011(3) -0.030(4)
C3 0.069(5) 0.054(5) 0.043(4) -0.016(4) 0.022(4) -0.040(4)
C4 0.023(3) 0.034(3) 0.032(3) 0.010(3) 0.000(3) -0.004(2)
C5 0.041(4) 0.034(3) 0.059(5) -0.010(3) 0.016(4) -0.004(3)
C6 0.036(4) 0.030(3) 0.078(6) 0.004(4) 0.019(4) 0.003(3)
C7 0.037(4) 0.062(5) 0.111(8) 0.034(5) -0.038(4) -0.018(4)
C8 0.046(4) 0.035(4) 0.056(4) -0.004(4) 0.009(4) -0.010(3)
C9 0.053(5) 0.048(4) 0.047(4) 0.000(4) 0.029(4) -0.013(4)
C10 0.019(3) 0.055(4) 0.028(3) 0.005(3) 0.001(2) 0.001(3)
C11 0.031(4) 0.071(5) 0.041(4) -0.014(4) 0.002(3) 0.005(4)
C12 0.023(3) 0.069(5) 0.052(5) -0.013(4) -0.002(3) -0.007(3)
C13 0.022(3) 0.061(5) 0.027(3) 0.000(3) 0.000(3) 0.002(3)
C14 0.025(3) 0.052(4) 0.036(4) -0.006(3) -0.002(3) 0.003(3)
C15 0.027(3) 0.049(4) 0.034(4) 0.001(3) -0.005(3) 0.008(3)
C16 0.033(3) 0.056(4) 0.047(5) 0.006(4) 0.010(3) -0.011(3)
C17 0.025(3) 0.064(4) 0.036(4) -0.003(4) 0.000(3) 0.005(3)
C18 0.023(3) 0.108(7) 0.032(4) 0.008(4) -0.010(3) 0.002(4)
C19 0.038(3) 0.019(3) 0.033(3) 0.002(3) -0.001(3) -0.002(2)
C20 0.075(5) 0.036(4) 0.038(4) -0.002(3) -0.013(4) 0.019(4)
C21 0.075(6) 0.040(4) 0.048(5) -0.017(4) -0.022(4) 0.021(4)
C22 0.035(3) 0.029(3) 0.036(4) -0.001(3) -0.001(3) -0.001(3)
C23 0.047(4) 0.044(4) 0.035(4) 0.003(3) 0.007(3) 0.010(3)
C24 0.036(4) 0.055(4) 0.034(4) 0.006(3) -0.005(3) 0.007(3)
C25 0.048(4) 0.049(5) 0.055(5) -0.010(4) -0.010(4) 0.006(4)
C26 0.038(4) 0.046(4) 0.078(6) 0.019(4) 0.013(4) 0.008(3)
C27 0.039(4) 0.033(4) 0.073(5) -0.017(4) -0.003(4) -0.005(3)
C28 0.015(3) 0.058(4) 0.041(4) 0.018(3) 0.011(3) 0.008(3)
C29 0.022(3) 0.078(5) 0.027(3) 0.011(4) -0.005(3) -0.010(3)
C30 0.021(3) 0.050(4) 0.036(4) 0.006(3) 0.000(3) -0.009(3)
C31 0.020(2) 0.033(3) 0.020(3) -0.002(3) 0.002(3) 0.005(2)
C32 0.030(3) 0.032(3) 0.038(4) -0.003(3) 0.006(3) -0.010(2)
C33 0.032(3) 0.044(4) 0.031(3) 0.018(3) 0.005(3) -0.009(3)
C34 0.038(4) 0.068(5) 0.041(4) 0.019(4) -0.003(3) -0.011(4)
C35 0.105(8) 0.089(7) 0.044(5) 0.009(5) 0.031(5) 0.059(6)
C36 0.068(6) 0.072(6) 0.044(5) 0.022(4) 0.002(4) -0.030(5)

loop_
_atom_type_symbol
_atom_type_description
_atom_type_scat_dispersion_real
_atom_type_scat_dispersion_imag
_atom_type_scat_source
C C 0.0033 0.0016 'International Tables Vol C Tables 4.2.6.8 and 6.1.1.4'
H H 0.0000 0.0000 'International Tables Vol C Tables 4.2.6.8 and 6.1.1.4'
N N 0.0061 0.0033 'International Tables Vol C Tables 4.2.6.8 and 6.1.1.4'
O O 0.0106 0.0060 'International Tables Vol C Tables 4.2.6.8 and 6.1.1.4'
F F 0.0171 0.0103 'International Tables Vol C Tables 4.2.6.8 and 6.1.1.4'
P P 0.1023 0.0942 'International Tables Vol C Tables 4.2.6.8 and 6.1.1.4'
S S 0.1246 0.1234 'International Tables Vol C Tables 4.2.6.8 and 6.1.1.4'
Cd Cd -0.8075 1.2024 'International Tables Vol C Tables 4.2.6.8 and 6.1.1.4'

loop_
_geom_angle_atom_site_label_1
_geom_angle_atom_site_label_2
_geom_angle_atom_site_label_3
_geom_angle
_geom_angle_publ_flag
S1 Cd1 S4 123.31(7) yes
S1 Cd1 S2 116.10(6) yes
S4 Cd1 S2 101.26(7) yes
S1 Cd1 S3 101.17(6) yes
S4 Cd1 S3 105.15(6) yes
S2 Cd1 S3 108.98(6) yes
C1 S1 Cd1 108.4(2) no
C10 S2 Cd1 109.0(2) no
C19 S3 Cd1 105.3(2) no
C28 S4 Cd1 104.8(2) no
F6 P1 F3 89.2(3) no
F6 P1 F2 179.4(3) no
F3 P1 F2 91.2(3) no
F6 P1 F4 90.2(2) no
F3 P1 F4 91.2(2) no
F2 P1 F4 89.4(2) no
F6 P1 F1 88.6(3) no
F3 P1 F1 177.8(3) no
F2 P1 F1 90.9(3) no
F4 P1 F1 88.4(2) no
F6 P1 F5 90.2(2) no
F3 P1 F5 89.3(2) no
F2 P1 F5 90.2(2) no
F4 P1 F5 179.3(3) no
F1 P1 F5 91.1(2) no
F8 P2 F9 179.0(3) no
F8 P2 F7 91.5(3) no
F9 P2 F7 88.8(3) no
F8 P2 F11 90.4(3) no
F9 P2 F11 90.5(3) no
F7 P2 F11 90.2(3) no
F8 P2 F12 90.1(3) no
F9 P2 F12 89.6(3) no
F7 P2 F12 178.4(4) no
F11 P2 F12 90.3(4) no
F8 P2 F10 90.0(3) no
F9 P2 F10 89.1(3) no
F7 P2 F10 90.0(3) no
F11 P2 F10 179.5(3) no
F12 P2 F10 89.5(3) no
H37 O1 H38 107(4) no
H39 O2 H40 107(4) no
C8 N1 C9 106.9(6) no
C8 N1 C7 109.4(6) no
C9 N1 C7 108.7(6) no
C8 N1 C4 111.6(5) no
C9 N1 C4 111.3(5) no
C7 N1 C4 109.0(5) no
C16 N2 C17 109.4(5) no
C16 N2 C13 110.1(6) no
C17 N2 C13 113.4(5) no
C16 N2 C18 107.8(6) no
C17 N2 C18 107.8(6) no
C13 N2 C18 108.2(5) no
C22 N3 C26 110.7(5) no
C22 N3 C27 110.3(5) no
C26 N3 C27 109.0(6) no
C22 N3 C25 113.8(5) no
C26 N3 C25 106.5(6) no
C27 N3 C25 106.3(6) no
C34 N4 C35 108.6(6) no
C34 N4 C36 107.8(6) no
C35 N4 C36 108.9(7) no
C34 N4 C31 110.3(5) no
C35 N4 C31 109.4(5) no
C36 N4 C31 111.9(5) no
C6 C1 C2 116.9(6) no
C6 C1 S1 121.4(5) no
C2 C1 S1 121.7(5) no
C1 C2 C3 120.9(7) no
C1 C2 H2 119.5 no
C3 C2 H2 119.5 no
C4 C3 C2 120.4(7) no
C4 C3 H3 119.8 no
C2 C3 H3 119.8 no
C5 C4 C3 119.5(6) no
C5 C4 N1 121.5(6) no
C3 C4 N1 118.9(6) no
C4 C5 C6 118.6(7) no
C4 C5 H5 120.7 no
C6 C5 H5 120.7 no
C1 C6 C5 123.6(7) no
C1 C6 H6 118.2 no
C5 C6 H6 118.2 no
N1 C7 H7A 109.5 no
N1 C7 H7B 109.5 no
H7A C7 H7B 109.5 no
N1 C7 H7C 109.5 no
H7A C7 H7C 109.5 no
H7B C7 H7C 109.5 no
N1 C8 H8A 109.5 no
N1 C8 H8B 109.5 no
H8A C8 H8B 109.5 no
N1 C8 H8C 109.5 no
H8A C8 H8C 109.5 no
H8B C8 H8C 109.5 no
N1 C9 H9A 109.5 no
N1 C9 H9B 109.5 no
H9A C9 H9B 109.5 no
N1 C9 H9C 109.5 no
H9A C9 H9C 109.5 no
H9B C9 H9C 109.5 no
C15 C10 C11 117.5(6) no
C15 C10 S2 124.3(5) no
C11 C10 S2 118.2(5) no
C12 C11 C10 120.2(7) no
C12 C11 H11 119.9 no
C10 C11 H11 119.9 no
C13 C12 C11 120.5(7) no
C13 C12 H12 119.8 no
C11 C12 H12 119.8 no
C12 C13 C14 120.7(6) no
C12 C13 N2 118.8(6) no
C14 C13 N2 120.5(6) no
C15 C14 C13 118.5(7) no
C15 C14 H14 120.7 no
C13 C14 H14 120.7 no
C14 C15 C10 122.6(7) no
C14 C15 H15 118.7 no
C10 C15 H15 118.7 no
N2 C16 H16A 109.5 no
N2 C16 H16B 109.5 no
H16A C16 H16B 109.5 no
N2 C16 H16C 109.5 no
H16A C16 H16C 109.5 no
H16B C16 H16C 109.5 no
N2 C17 H17A 109.5 no
N2 C17 H17B 109.5 no
H17A C17 H17B 109.5 no
N2 C17 H17C 109.5 no
H17A C17 H17C 109.5 no
H17B C17 H17C 109.5 no
N2 C18 H18A 109.5 no
N2 C18 H18B 109.5 no
H18A C18 H18B 109.5 no
N2 C18 H18C 109.5 no
H18A C18 H18C 109.5 no
H18B C18 H18C 109.5 no
C24 C19 C20 117.2(6) no
C24 C19 S3 123.6(5) no
C20 C19 S3 119.2(5) no
C19 C20 C21 121.0(7) no
C19 C20 H20 119.5 no
C21 C20 H20 119.5 no
C22 C21 C20 119.6(7) no
C22 C21 H21 120.2 no
C20 C21 H21 120.2 no
C23 C22 C21 119.8(6) no
C23 C22 N3 119.1(6) no
C21 C22 N3 121.1(6) no
C22 C23 C24 121.0(7) no
C22 C23 H23 119.5 no
C24 C23 H23 119.5 no
C19 C24 C23 121.3(6) no
C19 C24 H24 119.3 no
C23 C24 H24 119.3 no
N3 C25 H25A 109.5 no
N3 C25 H25B 109.5 no
H25A C25 H25B 109.5 no
N3 C25 H25C 109.5 no
H25A C25 H25C 109.5 no
H25B C25 H25C 109.5 no
N3 C26 H26A 109.5 no
N3 C26 H26B 109.5 no
H26A C26 H26B 109.5 no
N3 C26 H26C 109.5 no
H26A C26 H26C 109.5 no
H26B C26 H26C 109.5 no
N3 C27 H27A 109.5 no
N3 C27 H27B 109.5 no
H27A C27 H27B 109.5 no
N3 C27 H27C 109.5 no
H27A C27 H27C 109.5 no
H27B C27 H27C 109.5 no
C29 C28 C33 116.5(6) no
C29 C28 S4 121.3(6) no
C33 C28 S4 121.9(5) no
C30 C29 C28 123.5(7) no
C30 C29 H29 118.3 no
C28 C29 H29 118.3 no
C31 C30 C29 119.0(6) no
C31 C30 H30 120.5 no
C29 C30 H30 120.5 no
C30 C31 C32 120.0(6) no
C30 C31 N4 120.9(5) no
C32 C31 N4 119.1(5) no
C33 C32 C31 119.8(6) no
C33 C32 H32 120.1 no
C31 C32 H32 120.1 no
C28 C33 C32 121.3(6) no
C28 C33 H33 119.3 no
C32 C33 H33 119.3 no
N4 C34 H34A 109.5 no
N4 C34 H34B 109.5 no
H34A C34 H34B 109.5 no
N4 C34 H34C 109.5 no
H34A C34 H34C 109.5 no
H34B C34 H34C 109.5 no
N4 C35 H35A 109.5 no
N4 C35 H35B 109.5 no
H35A C35 H35B 109.5 no
N4 C35 H35C 109.5 no
H35A C35 H35C 109.5 no
H35B C35 H35C 109.5 no
N4 C36 H36A 109.5 no
N4 C36 H36B 109.5 no
H36A C36 H36B 109.5 no
N4 C36 H36C 109.5 no
H36A C36 H36C 109.5 no
H36B C36 H36C 109.5 no

loop_
_geom_bond_atom_site_label_1
_geom_bond_atom_site_label_2
_geom_bond_distance
_geom_bond_publ_flag
Cd1 S1 2.512(2) yes
Cd1 S4 2.5335(18) yes
Cd1 S2 2.5446(19) yes
Cd1 S3 2.5671(17) yes
S1 C1 1.761(6) no
S2 C10 1.755(6) no
S3 C19 1.759(6) no
S4 C28 1.765(7) no
P1 F6 1.596(5) no
P1 F3 1.597(5) no
P1 F2 1.596(5) no
P1 F4 1.598(4) no
P1 F1 1.601(5) no
P1 F5 1.605(4) no
P2 F8 1.570(5) no
P2 F9 1.572(5) no
P2 F7 1.579(5) no
P2 F11 1.582(6) no
P2 F12 1.585(5) no
P2 F10 1.596(5) no
O1 H37 0.816(12) no
O1 H38 0.817(12) no
O2 H39 0.819(12) no
O2 H40 0.818(12) no
N1 C8 1.468(8) no
N1 C9 1.491(9) no
N1 C7 1.499(8) no
N1 C4 1.514(7) no
N2 C16 1.482(9) no
N2 C17 1.486(9) no
N2 C13 1.503(8) no
N2 C18 1.516(9) no
N3 C22 1.495(9) no
N3 C26 1.498(9) no
N3 C27 1.502(9) no
N3 C25 1.511(9) no
N4 C34 1.481(8) no
N4 C35 1.495(9) no
N4 C36 1.496(9) no
N4 C31 1.503(8) no
C1 C6 1.347(10) no
C1 C2 1.377(10) no
C2 C3 1.395(10) no
C2 H2 0.9500 no
C3 C4 1.369(10) no
C3 H3 0.9500 no
C4 C5 1.356(9) no
C5 C6 1.400(9) no
C5 H5 0.9500 no
C6 H6 0.9500 no
C7 H7A 0.9800 no
C7 H7B 0.9800 no
C7 H7C 0.9800 no
C8 H8A 0.9800 no
C8 H8B 0.9800 no
C8 H8C 0.9800 no
C9 H9A 0.9800 no
C9 H9B 0.9800 no
C9 H9C 0.9800 no
C10 C15 1.387(9) no
C10 C11 1.421(10) no
C11 C12 1.388(9) no
C11 H11 0.9500 no
C12 C13 1.376(10) no
C12 H12 0.9500 no
C13 C14 1.394(10) no
C14 C15 1.388(9) no
C14 H14 0.9500 no
C15 H15 0.9500 no
C16 H16A 0.9800 no
C16 H16B 0.9800 no
C16 H16C 0.9800 no
C17 H17A 0.9800 no
C17 H17B 0.9800 no
C17 H17C 0.9800 no
C18 H18A 0.9800 no
C18 H18B 0.9800 no
C18 H18C 0.9800 no
C19 C24 1.380(10) no
C19 C20 1.384(9) no
C20 C21 1.399(10) no
C20 H20 0.9500 no
C21 C22 1.384(10) no
C21 H21 0.9500 no
C22 C23 1.331(10) no
C23 C24 1.391(10) no
C23 H23 0.9500 no
C24 H24 0.9500 no
C25 H25A 0.9800 no
C25 H25B 0.9800 no
C25 H25C 0.9800 no
C26 H26A 0.9800 no
C26 H26B 0.9800 no
C26 H26C 0.9800 no
C27 H27A 0.9800 no
C27 H27B 0.9800 no
C27 H27C 0.9800 no
C28 C29 1.379(10) no
C28 C33 1.381(10) no
C29 C30 1.372(9) no
C29 H29 0.9500 no
C30 C31 1.361(9) no
C30 H30 0.9500 no
C31 C32 1.386(8) no
C32 C33 1.385(9) no
C32 H32 0.9500 no
C33 H33 0.9500 no
C34 H34A 0.9800 no
C34 H34B 0.9800 no
C34 H34C 0.9800 no
C35 H35A 0.9800 no
C35 H35B 0.9800 no
C35 H35C 0.9800 no
C36 H36A 0.9800 no
C36 H36B 0.9800 no
C36 H36C 0.9800 no

loop_
_geom_hbond_atom_site_label_D
_geom_hbond_atom_site_label_H
_geom_hbond_atom_site_label_A
_geom_hbond_distance_DH
_geom_hbond_distance_HA
_geom_hbond_distance_DA
_geom_hbond_angle_DHA
_geom_hbond_site_symmetry_A
_geom_hbond_publ_flag
C8 H8A F12 0.98 2.48 3.431(8) 164.5 4_545 yes
C8 H8C S2 0.98 2.87 3.757(9) 151.4 2_654 yes
C14 H14 F1 0.95 2.41 3.338(9) 166.9 . yes
C15 H15 S1 0.95 2.83 3.773(7) 170.2 . yes
C16 H16C O1 0.98 2.57 3.472(15) 153.4 4_645 yes
C25 H25C S3 0.98 2.79 3.718(8) 159.3 3_455 yes
C26 H26B F9 0.98 2.46 3.431(11) 171.5 3_455 yes
C34 H34A S3 0.98 2.81 3.767(8) 164.2 1_556 yes
